data_7108468
loop_
_publ_author_name
'Fei-Yan Yi'
'Jian Zhang'
'Hai-Xia Zhang'
'Zhong-Ming Sun'

_publ_section_title
;
 Chiral transformations of achiral porous metal-organic frameworks via a
 stepwise approach
;
_journal_name_full Chem.Commun.
_journal_page_first 10419
_journal_paper_doi 10.1039/c2cc35399g
_journal_volume 48
_journal_year 2012
_chemical_formula_sum 'C72 H60 Co3 N7 O21'
_chemical_formula_weight 1536.06
_chemical_name_systematic
;
?
;
_space_group_IT_number 4
_symmetry_cell_setting monoclinic
_symmetry_space_group_name_Hall 'P 2yb'
_symmetry_space_group_name_H-M 'P 1 21 1'
_atom_sites_solution_hydrogens geom
_atom_sites_solution_primary direct
_atom_sites_solution_secondary difmap
_audit_creation_method SHELXL-97
_cell_angle_alpha 90.00
_cell_angle_beta 100.653(9)
_cell_angle_gamma 90.00
_cell_formula_units_Z 2
_cell_length_a 15.061(8)
_cell_length_b 28.353(16)
_cell_length_c 17.069(10)
_cell_measurement_temperature 273(2)
_cell_volume 7163(7)
_computing_structure_refinement 'SHELXL-97 (Sheldrick, 1997)'
_computing_structure_solution 'SHELXS-97 (Sheldrick, 1990)'
_diffrn_ambient_temperature 273(2)
_diffrn_measured_fraction_theta_full 0.974
_diffrn_measured_fraction_theta_max 0.974
_diffrn_radiation_monochromator graphite
_diffrn_radiation_source 'fine-focus sealed tube'
_diffrn_radiation_type MoK\a
_diffrn_radiation_wavelength 0.71073
_diffrn_reflns_av_R_equivalents 0.0656
_diffrn_reflns_av_sigmaI/netI 0.1467
_diffrn_reflns_limit_h_max 18
_diffrn_reflns_limit_h_min -11
_diffrn_reflns_limit_k_max 29
_diffrn_reflns_limit_k_min -35
_diffrn_reflns_limit_l_max 14
_diffrn_reflns_limit_l_min -21
_diffrn_reflns_number 32577
_diffrn_reflns_theta_full 26.22
_diffrn_reflns_theta_max 26.22
_diffrn_reflns_theta_min 1.21
_exptl_absorpt_coefficient_mu 0.383
_exptl_absorpt_correction_T_max 0.7453
_exptl_absorpt_correction_T_min 0.6491
_exptl_absorpt_correction_type multi-scan
_exptl_absorpt_process_details sadabs
_exptl_crystal_colour red
_exptl_crystal_density_diffrn 0.712
_exptl_crystal_density_method 'not measured'
_exptl_crystal_description brick
_exptl_crystal_F_000 1580
_exptl_crystal_size_max 0.2
_exptl_crystal_size_mid 0.2
_exptl_crystal_size_min 0.2
_refine_diff_density_max 1.016
_refine_diff_density_min -0.961
_refine_diff_density_rms 0.220
_refine_ls_abs_structure_details 'Flack H D (1983), Acta Cryst. A39, 876-881'
_refine_ls_abs_structure_Flack 0.00(3)
_refine_ls_extinction_method none
_refine_ls_goodness_of_fit_ref 1.012
_refine_ls_hydrogen_treatment mixed
_refine_ls_matrix_type full
_refine_ls_number_parameters 913
_refine_ls_number_reflns 21144
_refine_ls_number_restraints 1
_refine_ls_restrained_S_all 1.012
_refine_ls_R_factor_all 0.1554
_refine_ls_R_factor_gt 0.1035
_refine_ls_shift/su_max 0.049
_refine_ls_shift/su_mean 0.001
_refine_ls_structure_factor_coef Fsqd
_refine_ls_weighting_details 'calc w=1/[\s^2^(Fo^2^)+(0.1968P)^2^+0.0000P] where P=(Fo^2^+2Fc^2^)/3'
_refine_ls_weighting_scheme calc
_refine_ls_wR_factor_gt 0.2847
_refine_ls_wR_factor_ref 0.3260
_reflns_number_gt 12535
_reflns_number_total 21144
_reflns_threshold_expression >2sigma(I)
_cod_data_source_file c2cc35399g.txt
_cod_data_source_block 4
_cod_original_sg_symbol_H-M P2(1)
_cod_database_code 7108468

loop_
_symmetry_equiv_pos_as_xyz
'x, y, z'
'-x, y+1/2, -z'

loop_
_atom_site_label
_atom_site_type_symbol
_atom_site_fract_x
_atom_site_fract_y
_atom_site_fract_z
_atom_site_U_iso_or_equiv
_atom_site_adp_type
_atom_site_occupancy
_atom_site_symmetry_multiplicity
_atom_site_calc_flag
_atom_site_refinement_flags
Co1 Co 0.47826(8) -0.02995(4) 1.13205(6) 0.0309(3) Uani 1 1 d .
Co2 Co 0.48635(8) 0.06915(4) 1.24076(6) 0.0273(3) Uani 1 1 d .
Co3 Co 0.48533(8) -0.03295(4) 1.34659(6) 0.0299(3) Uani 1 1 d .
N1 N 0.5195(7) 0.3861(3) 1.2609(4) 0.053(2) Uani 1 1 d .
N2 N 0.5122(7) 0.3142(3) 1.3264(5) 0.055(2) Uani 1 1 d .
N3 N 0.5144(7) 0.3145(3) 1.1885(5) 0.058(3) Uani 1 1 d .
N4 N 0.5309(6) 0.4339(3) 0.9793(4) 0.044(2) Uani 1 1 d .
N5 N 0.5157(6) 0.4312(3) 1.5422(4) 0.041(2) Uani 1 1 d .
N6 N 0.4911(6) 0.1442(3) 1.2464(4) 0.041(2) Uani 1 1 d .
C1 C 0.0589(6) 0.1602(4) 0.7129(6) 0.042(2) Uani 1 1 d .
H1A H 0.0507 0.1266 0.7192 0.051 Uiso 1 1 calc R
H1B H 0.1167 0.1692 0.7446 0.051 Uiso 1 1 calc R
C2 C -0.0790(7) 0.1570(4) 0.7647(6) 0.050(3) Uani 1 1 d .
H2A H -0.0628 0.1240 0.7625 0.060 Uiso 1 1 calc R
H2B H -0.1369 0.1617 0.7298 0.060 Uiso 1 1 calc R
C3 C 0.0565(6) 0.1721(3) 0.6247(6) 0.039(2) Uani 1 1 d .
C4 C -0.0864(6) 0.1700(3) 0.8490(5) 0.036(2) Uani 1 1 d .
C5 C -0.0329(7) 0.1638(4) 0.5746(7) 0.052(3) Uani 1 1 d .
H5A H -0.0759 0.1867 0.5871 0.063 Uiso 1 1 calc R
H5B H -0.0290 0.1671 0.5188 0.063 Uiso 1 1 calc R
C6 C 0.1274(7) 0.1385(4) 0.5983(6) 0.052(3) Uani 1 1 d .
H6A H 0.1854 0.1421 0.6335 0.062 Uiso 1 1 calc R
H6B H 0.1082 0.1060 0.6007 0.062 Uiso 1 1 calc R
C7 C 0.0793(7) 0.2228(4) 0.6124(6) 0.046(2) Uani 1 1 d .
H7A H 0.0742 0.2293 0.5559 0.055 Uiso 1 1 calc R
H7B H 0.0378 0.2433 0.6333 0.055 Uiso 1 1 calc R
C8 C -0.1133(7) 0.2197(4) 0.8551(6) 0.043(2) Uani 1 1 d .
H8A H -0.1200 0.2269 0.9093 0.051 Uiso 1 1 calc R
H8B H -0.0676 0.2405 0.8408 0.051 Uiso 1 1 calc R
C9 C -0.1525(8) 0.1360(4) 0.8744(6) 0.055(3) Uani 1 1 d .
H9A H -0.2100 0.1375 0.8379 0.066 Uiso 1 1 calc R
H9B H -0.1296 0.1040 0.8745 0.066 Uiso 1 1 calc R
C10 C 0.0026(7) 0.1638(4) 0.9020(6) 0.047(2) Uani 1 1 d .
H10A H 0.0453 0.1865 0.8883 0.056 Uiso 1 1 calc R
H10B H -0.0032 0.1691 0.9570 0.056 Uiso 1 1 calc R
C11 C -0.1410(8) 0.1024(4) 0.5421(7) 0.055(3) Uani 1 1 d .
C12 C -0.1714(9) 0.0596(4) 0.5614(8) 0.073(4) Uani 1 1 d .
H12A H -0.1402 0.0428 0.6046 0.088 Uiso 1 1 calc R
C13 C -0.2496(9) 0.0415(4) 0.5155(8) 0.073(4) Uani 1 1 d .
H13A H -0.2692 0.0118 0.5281 0.088 Uiso 1 1 calc R
C14 C -0.2992(7) 0.0653(4) 0.4525(6) 0.045(2) Uani 1 1 d .
C15 C -0.2671(9) 0.1085(4) 0.4370(8) 0.080(4) Uani 1 1 d .
H15A H -0.2991 0.1262 0.3953 0.096 Uiso 1 1 calc R
C16 C -0.1880(9) 0.1273(5) 0.4815(8) 0.081(5) Uani 1 1 d .
H16A H -0.1678 0.1569 0.4692 0.097 Uiso 1 1 calc R
C17 C -0.3805(7) 0.0464(3) 0.4028(5) 0.035(2) Uani 1 1 d .
C18 C 0.1915(9) 0.1238(5) 0.4846(8) 0.069(4) Uani 1 1 d .
C19 C 0.2357(10) 0.0847(5) 0.5186(8) 0.080(4) Uani 1 1 d .
H19A H 0.2306 0.0751 0.5696 0.097 Uiso 1 1 calc R
C20 C 0.2888(8) 0.0597(4) 0.4736(6) 0.056(3) Uani 1 1 d .
H20A H 0.3161 0.0318 0.4940 0.068 Uiso 1 1 calc R
C21 C 0.3017(7) 0.0749(4) 0.4010(6) 0.046(2) Uani 1 1 d .
C22 C 0.2583(8) 0.1148(5) 0.3716(7) 0.068(4) Uani 1 1 d .
H22A H 0.2668 0.1258 0.3222 0.082 Uiso 1 1 calc R
C23 C 0.2017(9) 0.1398(5) 0.4123(7) 0.075(4) Uani 1 1 d .
H23A H 0.1717 0.1668 0.3903 0.090 Uiso 1 1 calc R
C24 C 0.3624(7) 0.0503(3) 0.3562(5) 0.039(2) Uani 1 1 d .
C25 C 0.2046(8) 0.2748(4) 0.6411(8) 0.062(3) Uani 1 1 d .
C26 C 0.1597(9) 0.3095(5) 0.5979(10) 0.092(5) Uani 1 1 d .
H26A H 0.1007 0.3049 0.5712 0.111 Uiso 1 1 calc R
C27 C 0.2016(9) 0.3517(5) 0.5934(8) 0.075(4) Uani 1 1 d .
H27A H 0.1695 0.3762 0.5648 0.089 Uiso 1 1 calc R
C28 C 0.2888(8) 0.3593(4) 0.6292(7) 0.053(3) Uani 1 1 d .
C29 C 0.3319(8) 0.3227(5) 0.6760(9) 0.073(4) Uani 1 1 d .
H29A H 0.3904 0.3268 0.7041 0.087 Uiso 1 1 calc R
C30 C 0.2897(9) 0.2825(5) 0.6802(10) 0.083(5) Uani 1 1 d .
H30A H 0.3197 0.2585 0.7115 0.100 Uiso 1 1 calc R
C31 C 0.3361(9) 0.4047(4) 0.6262(7) 0.055(3) Uani 1 1 d .
C32 C -0.2372(8) 0.2700(4) 0.7970(7) 0.060(3) Uani 1 1 d .
C33 C -0.234(2) 0.2999(9) 0.8615(11) 0.232(18) Uani 1 1 d .
H33A H -0.1999 0.2919 0.9110 0.278 Uiso 1 1 calc R
C34 C -0.2811(14) 0.3412(6) 0.8514(9) 0.125(8) Uani 1 1 d .
H34A H -0.2797 0.3609 0.8952 0.150 Uiso 1 1 calc R
C35 C -0.3289(7) 0.3545(4) 0.7818(6) 0.051(3) Uani 1 1 d .
C36 C -0.3237(15) 0.3282(6) 0.7226(9) 0.142(9) Uani 1 1 d .
H36A H -0.3438 0.3403 0.6717 0.170 Uiso 1 1 calc R
C37 C -0.2885(15) 0.2807(8) 0.7295(10) 0.165(11) Uani 1 1 d .
H37A H -0.3018 0.2591 0.6881 0.198 Uiso 1 1 calc R
C38 C -0.3800(6) 0.4005(3) 0.7738(5) 0.034(2) Uani 1 1 d .
C39 C -0.2189(8) 0.1224(5) 0.9888(7) 0.060(3) Uani 1 1 d .
C40 C -0.2268(9) 0.1391(5) 1.0646(7) 0.078(4) Uani 1 1 d .
H40A H -0.1921 0.1644 1.0875 0.094 Uiso 1 1 calc R
C41 C -0.2863(9) 0.1174(5) 1.1041(7) 0.073(4) Uani 1 1 d .
H41A H -0.2971 0.1303 1.1515 0.088 Uiso 1 1 calc R
C42 C -0.3315(6) 0.0760(4) 1.0745(6) 0.046(3) Uani 1 1 d .
C43 C -0.3216(9) 0.0608(4) 1.0011(7) 0.067(4) Uani 1 1 d .
H43A H -0.3518 0.0336 0.9804 0.080 Uiso 1 1 calc R
C44 C -0.2680(8) 0.0844(4) 0.9564(7) 0.060(3) Uani 1 1 d .
H44A H -0.2654 0.0744 0.9049 0.072 Uiso 1 1 calc R
C45 C -0.3959(7) 0.0533(3) 1.1199(6) 0.041(2) Uani 1 1 d .
C46 C 0.1152(7) 0.1032(4) 0.9447(6) 0.048(3) Uani 1 1 d .
C47 C 0.1364(9) 0.0588(5) 0.9357(9) 0.082(5) Uani 1 1 d .
H47A H 0.0992 0.0395 0.8996 0.098 Uiso 1 1 calc R
C48 C 0.2168(9) 0.0410(4) 0.9821(8) 0.079(5) Uani 1 1 d .
H48A H 0.2341 0.0100 0.9758 0.095 Uiso 1 1 calc R
C49 C 0.2686(6) 0.0695(4) 1.0360(5) 0.041(2) Uani 1 1 d .
C50 C 0.2438(8) 0.1150(4) 1.0415(7) 0.057(3) Uani 1 1 d .
H50A H 0.2803 0.1349 1.0771 0.068 Uiso 1 1 calc R
C51 C 0.1668(8) 0.1324(4) 0.9965(8) 0.067(4) Uani 1 1 d .
H51A H 0.1502 0.1637 1.0012 0.080 Uiso 1 1 calc R
C52 C 0.3513(7) 0.0504(4) 1.0893(6) 0.039(2) Uani 1 1 d .
C53 C 0.5182(9) 0.3614(3) 1.1934(5) 0.056(3) Uani 1 1 d .
C54 C 0.5154(9) 0.3598(3) 1.3248(5) 0.051(3) Uani 1 1 d .
C55 C 0.5092(8) 0.2932(4) 1.2558(5) 0.048(3) Uani 1 1 d .
C56 C 0.5226(10) 0.3872(4) 1.1195(6) 0.063(3) Uani 1 1 d .
C57 C 0.5229(10) 0.4356(4) 1.1154(6) 0.073(4) Uani 1 1 d .
H57A H 0.5187 0.4533 1.1604 0.087 Uiso 1 1 calc R
C58 C 0.5290(10) 0.4573(4) 1.0472(6) 0.067(4) Uani 1 1 d .
H58A H 0.5322 0.4900 1.0467 0.081 Uiso 1 1 calc R
C59 C 0.5301(11) 0.3882(4) 0.9820(7) 0.083(5) Uani 1 1 d .
H59A H 0.5336 0.3712 0.9361 0.099 Uiso 1 1 calc R
C60 C 0.5241(13) 0.3644(4) 1.0500(6) 0.092(5) Uani 1 1 d .
H60A H 0.5211 0.3316 1.0487 0.111 Uiso 1 1 calc R
C61 C 0.5154(8) 0.3851(3) 1.4000(5) 0.049(3) Uani 1 1 d .
C62 C 0.5162(8) 0.4335(3) 1.4042(5) 0.050(3) Uani 1 1 d .
H62A H 0.5166 0.4515 1.3587 0.061 Uiso 1 1 calc R
C63 C 0.5164(8) 0.4548(3) 1.4762(5) 0.050(3) Uani 1 1 d .
H63A H 0.5170 0.4876 1.4784 0.060 Uiso 1 1 calc R
C64 C 0.5159(9) 0.3849(4) 1.5377(6) 0.053(3) Uani 1 1 d .
H64A H 0.5159 0.3679 1.5843 0.064 Uiso 1 1 calc R
C65 C 0.5162(8) 0.3597(3) 1.4678(5) 0.053(3) Uani 1 1 d .
H65A H 0.5168 0.3269 1.4675 0.064 Uiso 1 1 calc R
C66 C 0.5034(8) 0.2418(4) 1.2527(5) 0.047(3) Uani 1 1 d .
C67 C 0.5021(10) 0.2178(3) 1.1825(6) 0.065(4) Uani 1 1 d .
H67A H 0.5059 0.2343 1.1362 0.078 Uiso 1 1 calc R
C68 C 0.4952(9) 0.1694(3) 1.1809(6) 0.058(3) Uani 1 1 d .
H68A H 0.4934 0.1537 1.1328 0.070 Uiso 1 1 calc R
C69 C 0.4916(9) 0.1678(3) 1.3137(6) 0.055(3) Uani 1 1 d .
H69A H 0.4890 0.1508 1.3598 0.066 Uiso 1 1 calc R
C70 C 0.4957(9) 0.2155(3) 1.3184(5) 0.055(3) Uani 1 1 d .
H70A H 0.4933 0.2305 1.3665 0.066 Uiso 1 1 calc R
O1 O -0.0120(5) 0.1855(3) 0.7381(4) 0.056(2) Uani 1 1 d .
O1W O 0.5957(7) -0.0760(4) 1.1722(5) 0.098(4) Uani 1 1 d .
O2 O -0.0622(5) 0.1170(3) 0.5896(5) 0.060(2) Uani 1 1 d .
O3 O 0.1348(6) 0.1501(3) 0.5209(5) 0.074(3) Uani 1 1 d .
O4 O 0.1690(5) 0.2312(3) 0.6525(5) 0.065(2) Uani 1 1 d .
O5 O -0.1983(6) 0.2266(3) 0.8010(5) 0.075(3) Uani 1 1 d .
O6 O -0.1634(6) 0.1488(3) 0.9511(5) 0.076(3) Uani 1 1 d .
O7 O 0.0345(5) 0.1179(3) 0.8936(5) 0.065(2) Uani 1 1 d .
O8 O -0.4262(5) 0.0735(2) 0.3535(4) 0.0461(17) Uani 1 1 d .
O9 O -0.4015(4) 0.0040(2) 0.4111(4) 0.0380(15) Uani 1 1 d .
O10 O 0.3951(5) 0.0118(2) 0.3820(4) 0.0436(17) Uani 1 1 d .
O11 O 0.3764(4) 0.0691(3) 0.2944(4) 0.0472(16) Uani 1 1 d .
O12 O 0.2955(6) 0.4332(3) 0.5685(5) 0.078(3) Uani 1 1 d .
O13 O 0.4078(5) 0.4135(2) 0.6685(4) 0.0470(17) Uani 1 1 d .
O14 O -0.3981(5) 0.4173(3) 0.7071(4) 0.053(2) Uani 1 1 d .
O15 O -0.4004(6) 0.4167(3) 0.8353(4) 0.064(2) Uani 1 1 d .
O16 O -0.4339(5) 0.0171(3) 1.0912(4) 0.0481(18) Uani 1 1 d .
O17 O -0.4040(4) 0.0729(3) 1.1836(4) 0.0474(17) Uani 1 1 d .
O18 O 0.4005(5) 0.0785(2) 1.1347(4) 0.0444(17) Uani 1 1 d .
O19 O 0.3656(5) 0.0063(2) 1.0842(4) 0.0482(18) Uani 1 1 d .
O20 O 0.5077(4) -0.0027(2) 1.2443(3) 0.0291(14) Uani 1 1 d .
N7 N 0.570(3) 0.2068(18) 1.553(3) 0.37(2) Uiso 1 1 d .
C71 C 0.529(3) 0.2485(15) 1.546(2) 0.251(18) Uiso 1 1 d .
C72 C 0.366(8) 0.084(5) 1.611(7) 0.77(7) Uiso 1 1 d .

loop_
_atom_site_aniso_label
_atom_site_aniso_U_11
_atom_site_aniso_U_22
_atom_site_aniso_U_33
_atom_site_aniso_U_23
_atom_site_aniso_U_13
_atom_site_aniso_U_12
Co1 0.0467(8) 0.0245(6) 0.0225(5) -0.0024(6) 0.0095(5) -0.0003(7)
Co2 0.0404(7) 0.0198(6) 0.0232(6) -0.0005(6) 0.0096(5) 0.0012(6)
Co3 0.0445(7) 0.0227(6) 0.0235(5) 0.0008(6) 0.0088(5) -0.0014(7)
N1 0.111(8) 0.024(4) 0.028(4) 0.000(3) 0.025(4) -0.001(4)
N2 0.118(8) 0.022(4) 0.028(4) 0.000(3) 0.021(5) -0.006(5)
N3 0.116(8) 0.025(4) 0.037(5) 0.006(3) 0.025(5) 0.000(5)
N4 0.087(7) 0.020(4) 0.029(4) 0.003(3) 0.017(4) 0.002(4)
N5 0.063(6) 0.032(4) 0.028(4) 0.003(3) 0.010(4) 0.004(4)
N6 0.080(6) 0.019(4) 0.027(4) 0.000(3) 0.017(4) -0.004(4)
C1 0.033(5) 0.050(6) 0.049(6) -0.009(5) 0.022(4) -0.009(5)
C2 0.056(7) 0.041(6) 0.058(6) 0.008(5) 0.025(5) 0.005(5)
C3 0.030(5) 0.042(5) 0.048(5) -0.013(4) 0.018(4) -0.008(4)
C4 0.033(5) 0.045(6) 0.035(5) 0.004(4) 0.018(4) 0.004(4)
C5 0.057(7) 0.039(6) 0.064(7) -0.003(5) 0.021(6) -0.010(5)
C6 0.046(6) 0.055(7) 0.062(7) -0.009(5) 0.029(5) 0.005(5)
C7 0.036(6) 0.043(6) 0.061(6) -0.006(5) 0.014(5) -0.011(5)
C8 0.043(6) 0.044(6) 0.045(5) 0.004(4) 0.020(5) 0.011(5)
C9 0.061(7) 0.063(7) 0.048(6) -0.009(5) 0.031(5) -0.024(6)
C10 0.042(6) 0.040(6) 0.057(6) 0.009(5) 0.004(5) 0.012(5)
C11 0.055(7) 0.039(6) 0.062(7) -0.006(5) -0.009(5) -0.022(5)
C12 0.088(10) 0.052(8) 0.067(8) 0.012(6) -0.021(7) -0.025(7)
C13 0.083(9) 0.052(7) 0.071(8) 0.026(6) -0.024(7) -0.031(7)
C14 0.055(6) 0.035(5) 0.040(5) 0.002(4) -0.003(4) 0.004(5)
C15 0.092(10) 0.042(7) 0.086(9) 0.017(7) -0.036(8) -0.009(7)
C16 0.087(10) 0.051(8) 0.086(9) 0.031(7) -0.034(8) -0.029(7)
C17 0.052(6) 0.020(4) 0.032(5) 0.000(3) 0.009(4) -0.002(4)
C18 0.093(10) 0.058(8) 0.068(8) -0.001(6) 0.046(7) 0.026(7)
C19 0.113(11) 0.083(10) 0.063(8) 0.012(7) 0.060(8) 0.026(9)
C20 0.069(7) 0.058(7) 0.047(6) 0.008(5) 0.023(5) 0.022(6)
C21 0.059(6) 0.040(6) 0.050(6) 0.006(5) 0.035(5) 0.007(5)
C22 0.085(9) 0.086(10) 0.046(6) 0.011(6) 0.044(6) 0.019(8)
C23 0.097(10) 0.088(10) 0.047(7) 0.015(6) 0.034(7) 0.035(8)
C24 0.057(7) 0.034(5) 0.030(5) 0.004(4) 0.019(4) 0.002(5)
C25 0.054(8) 0.047(7) 0.079(8) 0.012(6) 0.000(6) -0.012(6)
C26 0.057(8) 0.075(10) 0.128(13) 0.041(9) -0.025(8) -0.039(8)
C27 0.074(9) 0.053(8) 0.087(9) 0.012(7) -0.010(7) -0.020(7)
C28 0.054(7) 0.045(6) 0.057(7) 0.000(5) 0.001(5) -0.012(5)
C29 0.054(8) 0.057(8) 0.099(10) 0.017(7) -0.006(7) -0.029(6)
C30 0.052(8) 0.059(8) 0.126(13) 0.038(8) -0.013(8) -0.011(7)
C31 0.071(9) 0.047(7) 0.050(6) -0.003(5) 0.016(6) -0.009(6)
C32 0.063(8) 0.049(7) 0.063(7) -0.003(5) -0.003(6) 0.038(6)
C33 0.43(4) 0.19(2) 0.061(11) 0.028(13) 0.014(18) 0.24(3)
C34 0.20(2) 0.103(13) 0.060(9) -0.016(8) 0.000(11) 0.096(14)
C35 0.060(7) 0.057(7) 0.035(5) 0.001(5) 0.006(5) 0.026(6)
C36 0.24(2) 0.105(13) 0.067(10) -0.017(9) -0.021(12) 0.126(15)
C37 0.23(2) 0.166(19) 0.064(10) -0.042(11) -0.052(13) 0.132(19)
C38 0.042(6) 0.033(5) 0.030(5) 0.002(4) 0.009(4) 0.010(4)
C39 0.065(8) 0.073(8) 0.051(6) 0.001(6) 0.031(6) -0.018(7)
C40 0.097(10) 0.088(10) 0.061(7) -0.021(7) 0.043(7) -0.054(8)
C41 0.102(10) 0.077(9) 0.051(7) -0.028(6) 0.041(7) -0.044(8)
C42 0.046(6) 0.058(7) 0.041(5) -0.003(5) 0.023(4) -0.017(5)
C43 0.095(9) 0.061(8) 0.058(7) -0.026(6) 0.050(7) -0.042(7)
C44 0.074(8) 0.067(8) 0.049(6) -0.011(5) 0.037(6) -0.024(6)
C45 0.055(7) 0.035(5) 0.036(5) -0.001(4) 0.018(5) -0.009(5)
C46 0.033(6) 0.055(7) 0.054(6) 0.007(5) -0.002(5) 0.016(5)
C47 0.068(9) 0.053(8) 0.104(11) -0.024(7) -0.038(7) 0.019(7)
C48 0.082(10) 0.043(7) 0.091(10) -0.017(6) -0.041(8) 0.026(7)
C49 0.039(5) 0.039(5) 0.042(5) -0.001(5) -0.002(4) 0.014(5)
C50 0.048(7) 0.045(7) 0.072(8) -0.009(6) -0.003(6) 0.006(5)
C51 0.065(8) 0.040(7) 0.083(9) -0.009(6) -0.021(7) 0.023(6)
C52 0.037(6) 0.042(6) 0.037(5) 0.007(4) 0.003(4) 0.008(5)
C53 0.121(10) 0.025(5) 0.025(5) 0.000(4) 0.019(5) 0.000(6)
C54 0.109(9) 0.023(5) 0.022(4) -0.002(4) 0.012(5) 0.002(5)
C55 0.098(9) 0.021(5) 0.026(5) 0.001(3) 0.015(5) -0.003(5)
C56 0.132(11) 0.027(5) 0.033(5) 0.002(4) 0.019(6) -0.004(6)
C57 0.172(14) 0.029(6) 0.019(5) -0.003(4) 0.023(6) 0.006(7)
C58 0.146(12) 0.024(6) 0.040(6) 0.007(4) 0.038(7) 0.010(6)
C59 0.189(16) 0.031(6) 0.037(6) 0.004(5) 0.047(8) 0.007(8)
C60 0.213(17) 0.035(6) 0.033(6) 0.000(5) 0.036(8) 0.001(9)
C61 0.102(9) 0.030(5) 0.017(4) 0.004(4) 0.017(5) 0.005(5)
C62 0.100(9) 0.029(5) 0.025(5) 0.004(4) 0.018(5) -0.006(5)
C63 0.103(9) 0.019(5) 0.032(5) 0.000(4) 0.020(5) -0.002(5)
C64 0.105(9) 0.031(6) 0.024(5) 0.001(4) 0.016(5) 0.004(6)
C65 0.112(9) 0.022(5) 0.031(5) 0.001(4) 0.027(5) 0.001(5)
C66 0.099(9) 0.021(5) 0.024(5) -0.003(3) 0.017(5) -0.004(5)
C67 0.153(12) 0.023(5) 0.023(5) -0.002(4) 0.028(6) -0.004(6)
C68 0.126(10) 0.023(5) 0.025(5) -0.005(4) 0.014(6) -0.009(6)
C69 0.128(10) 0.013(4) 0.030(5) -0.001(4) 0.031(6) -0.005(5)
C70 0.124(10) 0.026(5) 0.019(4) 0.001(4) 0.022(5) 0.000(6)
O1 0.067(5) 0.042(4) 0.075(5) -0.001(4) 0.053(4) -0.006(4)
O1W 0.118(8) 0.124(9) 0.051(5) 0.003(5) 0.015(5) 0.075(7)
O2 0.050(5) 0.051(5) 0.070(5) 0.006(4) -0.012(4) -0.017(4)
O3 0.099(6) 0.080(6) 0.057(5) 0.011(4) 0.056(5) 0.039(5)
O4 0.041(5) 0.054(5) 0.098(6) 0.017(5) 0.003(4) -0.018(4)
O5 0.082(6) 0.050(5) 0.083(6) -0.012(4) -0.013(5) 0.039(5)
O6 0.091(6) 0.092(7) 0.060(5) -0.013(5) 0.050(5) -0.050(5)
O7 0.053(5) 0.040(4) 0.090(6) -0.011(4) -0.017(4) 0.018(4)
O8 0.066(5) 0.032(4) 0.033(3) -0.003(3) -0.010(3) 0.004(3)
O9 0.042(4) 0.027(3) 0.040(4) -0.001(3) -0.008(3) -0.005(3)
O10 0.055(4) 0.042(4) 0.041(4) 0.009(3) 0.026(3) 0.011(3)
O11 0.061(4) 0.044(4) 0.043(4) 0.009(3) 0.026(3) 0.007(4)
O12 0.088(6) 0.053(5) 0.079(6) 0.017(4) -0.023(5) -0.020(5)
O13 0.054(5) 0.040(4) 0.044(4) -0.001(3) 0.001(3) -0.021(4)
O14 0.079(5) 0.050(4) 0.035(4) 0.014(3) 0.024(4) 0.029(4)
O15 0.113(7) 0.035(4) 0.047(4) 0.003(3) 0.021(4) 0.039(4)
O16 0.067(5) 0.046(4) 0.037(4) -0.007(3) 0.027(3) -0.020(4)
O17 0.054(4) 0.047(4) 0.049(4) -0.013(3) 0.029(3) -0.019(4)
O18 0.059(4) 0.037(4) 0.032(3) -0.002(3) -0.006(3) 0.004(3)
O19 0.052(5) 0.033(4) 0.051(4) -0.002(3) -0.013(3) 0.009(3)
O20 0.045(4) 0.023(3) 0.020(3) 0.002(2) 0.006(3) 0.002(3)

loop_
_atom_type_symbol
_atom_type_description
_atom_type_scat_dispersion_real
_atom_type_scat_dispersion_imag
_atom_type_scat_source
C C 0.0033 0.0016 'International Tables Vol C Tables 4.2.6.8 and 6.1.1.4'
H H 0.0000 0.0000 'International Tables Vol C Tables 4.2.6.8 and 6.1.1.4'
N N 0.0061 0.0033 'International Tables Vol C Tables 4.2.6.8 and 6.1.1.4'
O O 0.0106 0.0060 'International Tables Vol C Tables 4.2.6.8 and 6.1.1.4'
Co Co 0.3494 0.9721 'International Tables Vol C Tables 4.2.6.8 and 6.1.1.4'

loop_
_geom_angle_atom_site_label_1
_geom_angle_atom_site_label_2
_geom_angle_atom_site_label_3
_geom_angle
_geom_angle_site_symmetry_1
_geom_angle_site_symmetry_3
O19 Co1 O20 102.0(3) . .
O19 Co1 O15 90.3(3) . 2_547
O20 Co1 O15 93.4(3) . 2_547
O19 Co1 O16 94.3(3) . 1_655
O20 Co1 O16 91.8(2) . 1_655
O15 Co1 O16 172.2(3) 2_547 1_655
O19 Co1 N4 88.5(3) . 2_647
O20 Co1 N4 169.5(3) . 2_647
O15 Co1 N4 86.6(3) 2_547 2_647
O16 Co1 N4 87.2(3) 1_655 2_647
O19 Co1 O1W 172.8(3) . .
O20 Co1 O1W 84.8(3) . .
O15 Co1 O1W 86.8(4) 2_547 .
O16 Co1 O1W 87.8(4) 1_655 .
N4 Co1 O1W 84.7(3) 2_647 .
O11 Co2 O18 88.0(3) 1_556 .
O11 Co2 O20 97.0(3) 1_556 .
O18 Co2 O20 103.0(2) . .
O11 Co2 O17 176.8(3) 1_556 1_655
O18 Co2 O17 90.3(3) . 1_655
O20 Co2 O17 86.1(3) . 1_655
O11 Co2 O8 90.7(3) 1_556 1_656
O18 Co2 O8 169.1(3) . 1_656
O20 Co2 O8 87.9(2) . 1_656
O17 Co2 O8 90.5(3) 1_655 1_656
O11 Co2 N6 90.2(3) 1_556 .
O18 Co2 N6 85.5(3) . .
O20 Co2 N6 169.1(3) . .
O17 Co2 N6 87.0(3) 1_655 .
O8 Co2 N6 83.7(3) 1_656 .
O20 Co3 O14 95.8(3) . 2_547
O20 Co3 O10 102.6(3) . 1_556
O14 Co3 O10 99.0(3) 2_547 1_556
O20 Co3 O9 89.6(2) . 1_656
O14 Co3 O9 165.3(3) 2_547 1_656
O10 Co3 O9 93.1(3) 1_556 1_656
O20 Co3 N5 170.6(3) . 2_648
O14 Co3 N5 87.7(3) 2_547 2_648
O10 Co3 N5 85.3(3) 1_556 2_648
O9 Co3 N5 85.0(3) 1_656 2_648
O20 Co3 O13 87.2(2) . 2_647
O14 Co3 O13 84.1(3) 2_547 2_647
O10 Co3 O13 169.3(3) 1_556 2_647
O9 Co3 O13 82.6(3) 1_656 2_647
N5 Co3 O13 84.6(3) 2_648 2_647
C54 N1 C53 114.3(8) . .
C54 N2 C55 114.9(8) . .
C55 N3 C53 114.4(8) . .
C59 N4 C58 117.5(8) . .
C59 N4 Co1 120.8(7) . 2_657
C58 N4 Co1 121.5(6) . 2_657
C63 N5 C64 117.3(8) . .
C63 N5 Co3 121.2(6) . 2_658
C64 N5 Co3 121.5(6) . 2_658
C69 N6 C68 117.4(8) . .
C69 N6 Co2 122.5(6) . .
C68 N6 Co2 120.1(6) . .
O1 C1 C3 107.6(8) . .
O1 C1 H1A 110.2 . .
C3 C1 H1A 110.2 . .
O1 C1 H1B 110.2 . .
C3 C1 H1B 110.2 . .
H1A C1 H1B 108.5 . .
O1 C2 C4 110.1(9) . .
O1 C2 H2A 109.6 . .
C4 C2 H2A 109.6 . .
O1 C2 H2B 109.6 . .
C4 C2 H2B 109.6 . .
H2A C2 H2B 108.1 . .
C5 C3 C7 106.3(9) . .
C5 C3 C1 112.7(8) . .
C7 C3 C1 112.6(8) . .
C5 C3 C6 109.5(8) . .
C7 C3 C6 111.0(8) . .
C1 C3 C6 104.8(8) . .
C8 C4 C10 107.5(8) . .
C8 C4 C9 112.7(8) . .
C10 C4 C9 108.6(9) . .
C8 C4 C2 111.7(8) . .
C10 C4 C2 109.6(8) . .
C9 C4 C2 106.7(8) . .
O2 C5 C3 108.9(9) . .
O2 C5 H5A 109.9 . .
C3 C5 H5A 109.9 . .
O2 C5 H5B 109.9 . .
C3 C5 H5B 109.9 . .
H5A C5 H5B 108.3 . .
O3 C6 C3 108.1(9) . .
O3 C6 H6A 110.1 . .
C3 C6 H6A 110.1 . .
O3 C6 H6B 110.1 . .
C3 C6 H6B 110.1 . .
H6A C6 H6B 108.4 . .
O4 C7 C3 108.4(9) . .
O4 C7 H7A 110.0 . .
C3 C7 H7A 110.0 . .
O4 C7 H7B 110.0 . .
C3 C7 H7B 110.0 . .
H7A C7 H7B 108.4 . .
O5 C8 C4 107.8(8) . .
O5 C8 H8A 110.1 . .
C4 C8 H8A 110.1 . .
O5 C8 H8B 110.1 . .
C4 C8 H8B 110.1 . .
H8A C8 H8B 108.5 . .
O6 C9 C4 107.5(8) . .
O6 C9 H9A 110.2 . .
C4 C9 H9A 110.2 . .
O6 C9 H9B 110.2 . .
C4 C9 H9B 110.2 . .
H9A C9 H9B 108.5 . .
O7 C10 C4 109.7(9) . .
O7 C10 H10A 109.7 . .
C4 C10 H10A 109.7 . .
O7 C10 H10B 109.7 . .
C4 C10 H10B 109.7 . .
H10A C10 H10B 108.2 . .
C16 C11 C12 120.3(11) . .
C16 C11 O2 125.0(10) . .
C12 C11 O2 114.7(11) . .
C11 C12 C13 118.8(11) . .
C11 C12 H12A 120.6 . .
C13 C12 H12A 120.6 . .
C14 C13 C12 123.0(11) . .
C14 C13 H13A 118.5 . .
C12 C13 H13A 118.5 . .
C15 C14 C13 115.8(10) . .
C15 C14 C17 120.5(9) . .
C13 C14 C17 123.7(10) . .
C14 C15 C16 122.4(11) . .
C14 C15 H15A 118.8 . .
C16 C15 H15A 118.8 . .
C11 C16 C15 119.7(11) . .
C11 C16 H16A 120.2 . .
C15 C16 H16A 120.2 . .
O8 C17 O9 123.1(9) . .
O8 C17 C14 117.8(8) . .
O9 C17 C14 119.1(9) . .
C23 C18 C19 122.2(11) . .
C23 C18 O3 114.6(11) . .
C19 C18 O3 123.2(11) . .
C18 C19 C20 117.5(11) . .
C18 C19 H19A 121.3 . .
C20 C19 H19A 121.3 . .
C21 C20 C19 122.2(11) . .
C21 C20 H20A 118.9 . .
C19 C20 H20A 118.9 . .
C22 C21 C20 117.5(9) . .
C22 C21 C24 120.4(9) . .
C20 C21 C24 122.1(9) . .
C21 C22 C23 122.7(10) . .
C21 C22 H22A 118.7 . .
C23 C22 H22A 118.7 . .
C18 C23 C22 117.9(12) . .
C18 C23 H23A 121.0 . .
C22 C23 H23A 121.0 . .
O11 C24 O10 124.2(9) . .
O11 C24 C21 117.4(9) . .
O10 C24 C21 118.4(8) . .
C26 C25 C30 119.4(11) . .
C26 C25 O4 124.7(11) . .
C30 C25 O4 115.9(11) . .
C25 C26 C27 119.1(12) . .
C25 C26 H26A 120.5 . .
C27 C26 H26A 120.5 . .
C28 C27 C26 122.3(13) . .
C28 C27 H27A 118.9 . .
C26 C27 H27A 118.9 . .
C27 C28 C29 116.6(11) . .
C27 C28 C31 123.7(11) . .
C29 C28 C31 119.5(10) . .
C30 C29 C28 119.9(12) . .
C30 C29 H29A 120.0 . .
C28 C29 H29A 120.0 . .
C29 C30 C25 122.6(12) . .
C29 C30 H30A 118.7 . .
C25 C30 H30A 118.7 . .
O13 C31 O12 123.6(10) . .
O13 C31 C28 122.8(11) . .
O12 C31 C28 113.4(10) . .
C37 C32 O5 115.9(12) . .
C37 C32 C33 119.4(13) . .
O5 C32 C33 124.2(11) . .
C34 C33 C32 118.9(15) . .
C34 C33 H33A 120.5 . .
C32 C33 H33A 120.5 . .
C35 C34 C33 122.8(15) . .
C35 C34 H34A 118.6 . .
C33 C34 H34A 118.6 . .
C36 C35 C34 116.4(12) . .
C36 C35 C38 122.7(10) . .
C34 C35 C38 120.7(10) . .
C35 C36 C37 123.9(14) . .
C35 C36 H36A 118.1 . .
C37 C36 H36A 118.1 . .
C32 C37 C36 116.2(15) . .
C32 C37 H37A 121.9 . .
C36 C37 H37A 121.9 . .
O14 C38 O15 126.9(9) . .
O14 C38 C35 116.5(8) . .
O15 C38 C35 116.6(8) . .
C44 C39 O6 125.1(10) . .
C44 C39 C40 120.5(10) . .
O6 C39 C40 114.4(11) . .
C41 C40 C39 118.7(11) . .
C41 C40 H40A 120.6 . .
C39 C40 H40A 120.6 . .
C40 C41 C42 121.2(10) . .
C40 C41 H41A 119.4 . .
C42 C41 H41A 119.4 . .
C43 C42 C41 117.9(9) . .
C43 C42 C45 122.3(9) . .
C41 C42 C45 119.5(9) . .
C42 C43 C44 122.1(10) . .
C42 C43 H43A 118.9 . .
C44 C43 H43A 118.9 . .
C39 C44 C43 119.1(10) . .
C39 C44 H44A 120.5 . .
C43 C44 H44A 120.5 . .
O16 C45 O17 127.2(9) . .
O16 C45 C42 116.9(8) . .
O17 C45 C42 115.9(9) . .
C47 C46 C51 122.7(10) . .
C47 C46 O7 114.0(10) . .
C51 C46 O7 123.2(10) . .
C46 C47 C48 118.6(11) . .
C46 C47 H47A 120.7 . .
C48 C47 H47A 120.7 . .
C49 C48 C47 119.5(11) . .
C49 C48 H48A 120.2 . .
C47 C48 H48A 120.2 . .
C50 C49 C48 119.0(9) . .
C50 C49 C52 120.7(9) . .
C48 C49 C52 120.2(9) . .
C49 C50 C51 121.5(11) . .
C49 C50 H50A 119.2 . .
C51 C50 H50A 119.2 . .
C46 C51 C50 118.5(11) . .
C46 C51 H51A 120.7 . .
C50 C51 H51A 120.7 . .
O18 C52 O19 125.3(9) . .
O18 C52 C49 118.2(9) . .
O19 C52 C49 116.4(9) . .
N3 C53 N1 124.6(8) . .
N3 C53 C56 116.8(8) . .
N1 C53 C56 118.6(9) . .
N2 C54 N1 125.8(8) . .
N2 C54 C61 117.6(8) . .
N1 C54 C61 116.6(8) . .
N3 C55 N2 125.8(9) . .
N3 C55 C66 116.1(8) . .
N2 C55 C66 118.0(8) . .
C60 C56 C57 115.6(10) . .
C60 C56 C53 121.6(9) . .
C57 C56 C53 122.8(9) . .
C58 C57 C56 120.3(9) . .
C58 C57 H57A 119.8 . .
C56 C57 H57A 119.8 . .
C57 C58 N4 122.9(9) . .
C57 C58 H58A 118.6 . .
N4 C58 H58A 118.6 . .
N4 C59 C60 122.0(10) . .
N4 C59 H59A 119.0 . .
C60 C59 H59A 119.0 . .
C56 C60 C59 121.6(11) . .
C56 C60 H60A 119.2 . .
C59 C60 H60A 119.2 . .
C65 C61 C62 118.9(8) . .
C65 C61 C54 118.9(8) . .
C62 C61 C54 122.1(8) . .
C63 C62 C61 119.2(8) . .
C63 C62 H62A 120.4 . .
C61 C62 H62A 120.4 . .
N5 C63 C62 123.0(9) . .
N5 C63 H63A 118.5 . .
C62 C63 H63A 118.5 . .
N5 C64 C65 124.3(9) . .
N5 C64 H64A 117.8 . .
C65 C64 H64A 117.9 . .
C61 C65 C64 117.2(9) . .
C61 C65 H65A 121.4 . .
C64 C65 H65A 121.4 . .
C70 C66 C67 117.1(9) . .
C70 C66 C55 121.8(8) . .
C67 C66 C55 121.1(8) . .
C66 C67 C68 119.9(9) . .
C66 C67 H67A 120.0 . .
C68 C67 H67A 120.0 . .
N6 C68 C67 122.1(8) . .
N6 C68 H68A 119.0 . .
C67 C68 H68A 119.0 . .
N6 C69 C70 123.1(8) . .
N6 C69 H69A 118.4 . .
C70 C69 H69A 118.4 . .
C69 C70 C66 120.3(8) . .
C69 C70 H70A 119.9 . .
C66 C70 H70A 119.9 . .
C1 O1 C2 115.1(8) . .
C11 O2 C5 115.7(9) . .
C18 O3 C6 118.0(9) . .
C25 O4 C7 116.4(9) . .
C32 O5 C8 118.4(9) . .
C39 O6 C9 119.1(9) . .
C10 O7 C46 118.6(8) . .
C17 O8 Co2 138.3(6) . 1_454
C17 O9 Co3 127.3(6) . 1_454
C24 O10 Co3 133.3(6) . 1_554
C24 O11 Co2 131.8(7) . 1_554
C31 O13 Co3 130.3(7) . 2_657
C38 O14 Co3 135.2(6) . 2_557
C38 O15 Co1 138.5(6) . 2_557
C45 O16 Co1 132.6(6) . 1_455
C45 O17 Co2 127.1(6) . 1_455
C52 O18 Co2 132.2(6) . .
C52 O19 Co1 127.7(7) . .
Co3 O20 Co1 127.4(3) . .
Co3 O20 Co2 113.1(3) . .
Co1 O20 Co2 110.0(3) . .

loop_
_geom_bond_atom_site_label_1
_geom_bond_atom_site_label_2
_geom_bond_distance
_geom_bond_site_symmetry_2
Co1 O19 2.023(7) .
Co1 O20 2.037(5) .
Co1 O15 2.053(7) 2_547
Co1 O16 2.088(7) 1_655
Co1 N4 2.141(7) 2_647
Co1 O1W 2.204(9) .
Co2 O11 2.034(6) 1_556
Co2 O18 2.038(6) .
Co2 O20 2.062(6) .
Co2 O17 2.070(6) 1_655
Co2 O8 2.125(6) 1_656
Co2 N6 2.131(8) .
Co3 O20 2.028(5) .
Co3 O14 2.028(7) 2_547
Co3 O10 2.031(6) 1_556
Co3 O9 2.126(6) 1_656
Co3 N5 2.156(8) 2_648
Co3 O13 2.260(7) 2_647
N1 C54 1.334(11) .
N1 C53 1.347(12) .
N2 C54 1.293(12) .
N2 C55 1.339(11) .
N3 C55 1.314(11) .
N3 C53 1.333(13) .
N4 C59 1.295(13) .
N4 C58 1.340(12) .
N4 Co1 2.141(7) 2_657
N5 C63 1.313(11) .
N5 C64 1.315(12) .
N5 Co3 2.156(8) 2_658
N6 C69 1.328(11) .
N6 C68 1.338(12) .
C1 O1 1.419(11) .
C1 C3 1.536(13) .
C1 H1A 0.9700 .
C1 H1B 0.9700 .
C2 O1 1.431(12) .
C2 C4 1.510(13) .
C2 H2A 0.9700 .
C2 H2B 0.9700 .
C3 C5 1.475(14) .
C3 C7 1.501(14) .
C3 C6 1.559(13) .
C4 C8 1.475(13) .
C4 C10 1.483(13) .
C4 C9 1.507(13) .
C5 O2 1.436(12) .
C5 H5A 0.9700 .
C5 H5B 0.9700 .
C6 O3 1.385(12) .
C6 H6A 0.9700 .
C6 H6B 0.9700 .
C7 O4 1.417(12) .
C7 H7A 0.9700 .
C7 H7B 0.9700 .
C8 O5 1.446(12) .
C8 H8A 0.9700 .
C8 H8B 0.9700 .
C9 O6 1.398(12) .
C9 H9A 0.9700 .
C9 H9B 0.9700 .
C10 O7 1.404(12) .
C10 H10A 0.9700 .
C10 H10B 0.9700 .
C11 C16 1.340(16) .
C11 C12 1.358(16) .
C11 O2 1.372(12) .
C12 C13 1.388(16) .
C12 H12A 0.9300 .
C13 C14 1.368(14) .
C13 H13A 0.9300 .
C14 C15 1.361(16) .
C14 C17 1.457(14) .
C15 C16 1.395(17) .
C15 H15A 0.9300 .
C16 H16A 0.9300 .
C17 O8 1.248(11) .
C17 O9 1.259(10) .
C18 C23 1.351(16) .
C18 C19 1.365(18) .
C18 O3 1.366(12) .
C19 C20 1.400(15) .
C19 H19A 0.9300 .
C20 C21 1.359(13) .
C20 H20A 0.9300 .
C21 C22 1.355(15) .
C21 C24 1.471(12) .
C22 C23 1.390(15) .
C22 H22A 0.9300 .
C23 H23A 0.9300 .
C24 O11 1.235(10) .
C24 O10 1.245(11) .
C25 C26 1.337(17) .
C25 C30 1.349(17) .
C25 O4 1.374(13) .
C26 C27 1.362(17) .
C26 H26A 0.9300 .
C27 C28 1.359(16) .
C27 H27A 0.9300 .
C28 C29 1.394(16) .
C28 C31 1.477(15) .
C29 C30 1.313(16) .
C29 H29A 0.9300 .
C30 H30A 0.9300 .
C31 O13 1.210(13) .
C31 O12 1.331(14) .
C32 C37 1.299(18) .
C32 O5 1.360(12) .
C32 C33 1.38(2) .
C33 C34 1.37(2) .
C33 H33A 0.9300 .
C34 C35 1.324(18) .
C34 H34A 0.9300 .
C35 C36 1.270(17) .
C35 C38 1.507(13) .
C36 C37 1.44(2) .
C36 H36A 0.9300 .
C37 H37A 0.9300 .
C38 O14 1.217(10) .
C38 O15 1.237(11) .
C39 C44 1.366(16) .
C39 O6 1.367(12) .
C39 C40 1.404(16) .
C40 C41 1.362(15) .
C40 H40A 0.9300 .
C41 C42 1.404(15) .
C41 H41A 0.9300 .
C42 C43 1.359(13) .
C42 C45 1.494(12) .
C43 C44 1.382(14) .
C43 H43A 0.9300 .
C44 H44A 0.9300 .
C45 O16 1.230(11) .
C45 O17 1.248(11) .
C46 C47 1.315(16) .
C46 C51 1.347(16) .
C46 O7 1.421(12) .
C47 C48 1.411(16) .
C47 H47A 0.9300 .
C48 C49 1.358(15) .
C48 H48A 0.9300 .
C49 C50 1.350(15) .
C49 C52 1.503(13) .
C50 C51 1.360(15) .
C50 H50A 0.9300 .
C51 H51A 0.9300 .
C52 O18 1.254(12) .
C52 O19 1.272(11) .
C53 C56 1.471(13) .
C54 C61 1.469(12) .
C55 C66 1.459(14) .
C56 C60 1.355(14) .
C56 C57 1.374(14) .
C57 C58 1.335(13) .
C57 H57A 0.9300 .
C58 H58A 0.9300 .
C59 C60 1.359(15) .
C59 H59A 0.9300 .
C60 H60A 0.9300 .
C61 C65 1.362(12) .
C61 C62 1.375(13) .
C62 C63 1.369(12) .
C62 H62A 0.9300 .
C63 H63A 0.9300 .
C64 C65 1.390(13) .
C64 H64A 0.9300 .
C65 H65A 0.9300 .
C66 C70 1.369(12) .
C66 C67 1.374(12) .
C67 C68 1.377(14) .
C67 H67A 0.9300 .
C68 H68A 0.9300 .
C69 C70 1.356(13) .
C69 H69A 0.9300 .
C70 H70A 0.9300 .
O8 Co2 2.125(6) 1_454
O9 Co3 2.126(6) 1_454
O10 Co3 2.031(6) 1_554
O11 Co2 2.034(6) 1_554
O13 Co3 2.260(7) 2_657
O14 Co3 2.028(7) 2_557
O15 Co1 2.053(7) 2_557
O16 Co1 2.088(6) 1_455
O17 Co2 2.070(6) 1_455
N7 C71 1.33(5) .
